data_7718060
loop_
_publ_author_name
'Scattolin, Thomas'
'Cavarzerani, Enrico'
'Alessi, Dario'
'Mauceri, Matteo'
'Botter, Eleonora'
'Tonon, Giovanni'
'Caligiuri, Isabella'
'Repetto, Ombretta'
'Kamensek, Urska'
'Brezar, Simona Kranjc'
'Dalla Pozza, Maria'
'Palazzolo, Stefano'
'Cemazar, Maja'
'Canzonieri, Vincenzo'
'Demitri, Nicola'
'Nolan, Steven P.'
'Gasser, Gilles'
'Visentin, Fabiano'
'Rizzolio, Flavio'

_publ_section_title
;
 Unlocking the potential of organopalladium complexes for high-grade
 serous ovarian cancer therapy.
;
_journal_issue 11
_journal_name_full 'Dalton transactions (Cambridge, England : 2003)'
_journal_page_first 4685
_journal_page_last 4696
_journal_paper_doi 10.1039/d5dt00194c
_journal_volume 54
_journal_year 2025
_chemical_formula_moiety 'C27 H38 N6 O4 P2 Pd, C H Cl3'
_chemical_formula_sum 'C28 H39 Cl3 N6 O4 P2 Pd'
_chemical_formula_weight 798.34
_space_group_crystal_system triclinic
_space_group_IT_number 2
_space_group_name_Hall '-P 1'
_space_group_name_H-M_alt 'P -1'
_atom_sites_solution_hydrogens geom
_atom_sites_solution_primary direct
_atom_sites_solution_secondary difmap
_audit_creation_method SHELXL-2018/3
_audit_update_record
;
2024-03-27 deposited with the CCDC.	2025-02-14 downloaded from the CCDC.
;
_cell_angle_alpha 80.40(3)
_cell_angle_beta 66.95(3)
_cell_angle_gamma 86.12(3)
_cell_formula_units_Z 2
_cell_length_a 10.743(2)
_cell_length_b 12.747(3)
_cell_length_c 13.560(3)
_cell_measurement_reflns_used 10935
_cell_measurement_temperature 100(2)
_cell_measurement_theta_max 31.113
_cell_measurement_theta_min 1.413
_cell_volume 1684.7(7)
_computing_cell_refinement 'XDS (Kabsch, 2010)'
_computing_data_collection 'Elettra XRD2 Data Collection SW'
_computing_data_reduction 'XDS (Kabsch, 2010)'
_computing_molecular_graphics 'Ortep3 for Windows - Coot'
_computing_publication_material 'enCIFer - publCIF'
_computing_structure_refinement 'SHELXL-2018/3 (Sheldrick, 2015)'
_computing_structure_solution 'SHELXT (Sheldrick, 2015)'
_diffrn_ambient_temperature 100(2)
_diffrn_measured_fraction_theta_full 0.999
_diffrn_measured_fraction_theta_max 0.898
_diffrn_measurement_device_type
;
'Arinax MD2s Goniometer, Pilatus 6M detector'
;
_diffrn_measurement_method 'Rotating crystal'
_diffrn_radiation_type Synchrotron
_diffrn_radiation_wavelength 0.620
_diffrn_reflns_av_R_equivalents 0.0582
_diffrn_reflns_av_unetI/netI 0.0420
_diffrn_reflns_Laue_measured_fraction_full 0.999
_diffrn_reflns_Laue_measured_fraction_max 0.898
_diffrn_reflns_limit_h_max 17
_diffrn_reflns_limit_h_min -17
_diffrn_reflns_limit_k_max 21
_diffrn_reflns_limit_k_min -21
_diffrn_reflns_limit_l_max 22
_diffrn_reflns_limit_l_min -22
_diffrn_reflns_number 79737
_diffrn_reflns_point_group_measured_fraction_full 0.999
_diffrn_reflns_point_group_measured_fraction_max 0.898
_diffrn_reflns_theta_full 21.839
_diffrn_reflns_theta_max 31.113
_diffrn_reflns_theta_min 1.413
_diffrn_source 'Elettra Synchrotron - XRD2 BL'
_diffrn_standards_decay_% 0
_diffrn_standards_interval_count 0
_diffrn_standards_number 0
_exptl_absorpt_coefficient_mu 0.631
_exptl_absorpt_correction_type none
_exptl_crystal_colour 'Pale yellow'
_exptl_crystal_density_diffrn 1.574
_exptl_crystal_description 'Thick rods'
_exptl_crystal_F_000 816
_exptl_crystal_size_max 0.100
_exptl_crystal_size_mid 0.050
_exptl_crystal_size_min 0.020
_refine_diff_density_max 1.286
_refine_diff_density_min -2.251
_refine_diff_density_rms 0.125
_refine_ls_extinction_method none
_refine_ls_goodness_of_fit_ref 1.084
_refine_ls_hydrogen_treatment constr
_refine_ls_matrix_type full
_refine_ls_number_parameters 405
_refine_ls_number_reflns 14689
_refine_ls_number_restraints 34
_refine_ls_restrained_S_all 1.088
_refine_ls_R_factor_all 0.0475
_refine_ls_R_factor_gt 0.0417
_refine_ls_shift/su_max 0.003
_refine_ls_shift/su_mean 0.000
_refine_ls_structure_factor_coef Fsqd
_refine_ls_weighting_details 'w=1/[\s^2^(Fo^2^)+(0.0652P)^2^+0.7013P] where P=(Fo^2^+2Fc^2^)/3'
_refine_ls_weighting_scheme calc
_refine_ls_wR_factor_gt 0.1121
_refine_ls_wR_factor_ref 0.1156
_reflns_Friedel_coverage 0.000
_reflns_number_gt 12953
_reflns_number_total 14689
_reflns_threshold_expression 'I > 2\s(I)'
_cod_data_source_file d5dt00194c2.cif
_cod_data_source_block DA11
_cod_depositor_comments 'Adding full bibliography for 7718057--7718061.cif.'
_cod_original_cell_volume 1684.8(7)
_cod_database_code 7718060
_shelx_shelxl_version_number 2018/3
_shelx_space_group_comment
;
The symmetry employed for this shelxl refinement is uniquely defined
by the following loop, which should always be used as a source of
symmetry information in preference to the above space-group names.
They are only intended as comments.
;
_shelx_estimated_absorpt_t_min 0.940
_shelx_estimated_absorpt_t_max 0.987

loop_
_space_group_symop_operation_xyz
'x, y, z'
'-x, -y, -z'

loop_
_atom_site_label
_atom_site_type_symbol
_atom_site_fract_x
_atom_site_fract_y
_atom_site_fract_z
_atom_site_U_iso_or_equiv
_atom_site_adp_type
_atom_site_occupancy
_atom_site_site_symmetry_order
_atom_site_calc_flag
_atom_site_refinement_flags_posn
_atom_site_refinement_flags_adp
_atom_site_refinement_flags_occupancy
_atom_site_disorder_assembly
_atom_site_disorder_group
C1_11 C 1.0082(2) 0.72541(17) 0.06237(16) 0.0312(4) Uani 1 1 d . . . . .
H1_11 H 0.997999 0.731677 0.137684 0.037 Uiso 1 1 calc R U . . .
Cl2_11 Cl 1.01935(9) 0.85455(5) -0.01235(5) 0.04855(17) Uani 1 1 d . . . . .
Cl1_11 Cl 1.15598(6) 0.65267(4) 0.00206(5) 0.03824(12) Uani 1 1 d . . . . .
Cl3_11 Cl 0.86509(7) 0.65882(6) 0.06915(5) 0.04163(13) Uani 1 1 d . . . . .
N1_4 N 0.89062(15) 0.82337(12) 0.28290(12) 0.0209(3) Uani 1 1 d . . . . .
P1_4 P 0.64636(4) 0.82154(3) 0.45583(3) 0.01356(7) Uani 1 1 d . . . . .
N2_4 N 0.89581(15) 0.85970(12) 0.45453(12) 0.0204(2) Uani 1 1 d . . . . .
C3_4 C 0.76489(17) 0.80929(14) 0.52444(13) 0.0197(3) Uani 1 1 d . . . . .
H3A_4 H 0.724688 0.842894 0.590860 0.024 Uiso 1 1 calc R U . . .
H3B_4 H 0.779702 0.733006 0.546570 0.024 Uiso 1 1 calc R U . . .
C2_4 C 0.75803(17) 0.77045(13) 0.33106(13) 0.0194(3) Uani 1 1 d . . . . .
H2A_4 H 0.770952 0.692907 0.348096 0.023 Uiso 1 1 calc R U . . .
H2B_4 H 0.714538 0.782072 0.277844 0.023 Uiso 1 1 calc R U . . .
C6_4 C 0.88074(18) 0.97337(13) 0.41886(15) 0.0217(3) Uani 1 1 d . . . . .
H6A_4 H 0.971810 1.005675 0.381657 0.026 Uiso 1 1 calc R U . . .
H6B_4 H 0.831891 1.008085 0.483642 0.026 Uiso 1 1 calc R U . . .
C4_4 C 0.87622(18) 0.93910(14) 0.25296(14) 0.0222(3) Uani 1 1 d . . . . .
H4A_4 H 0.967335 0.970067 0.210672 0.027 Uiso 1 1 calc R U . . .
H4B_4 H 0.824846 0.950770 0.205320 0.027 Uiso 1 1 calc R U . . .
N3_4 N 0.80796(15) 0.99589(11) 0.34541(13) 0.0208(3) Uani 1 1 d . . . . .
C5_4 C 0.66525(17) 0.96460(12) 0.40299(15) 0.0200(3) Uani 1 1 d . . . . .
H5A_4 H 0.617641 0.982673 0.352888 0.024 Uiso 1 1 calc R U . . .
H5B_4 H 0.622329 1.005474 0.463956 0.024 Uiso 1 1 calc R U . . .
C1_4 C 0.96109(17) 0.80693(14) 0.35817(15) 0.0220(3) Uani 1 1 d . . . . .
H1A_4 H 0.966358 0.729610 0.382092 0.026 Uiso 1 1 calc R U . . .
H1B_4 H 1.054772 0.833781 0.318770 0.026 Uiso 1 1 calc R U . . .
N1_3 N 0.05305(15) 0.50608(11) 0.71375(12) 0.0192(2) Uani 1 1 d . . . . .
P1_3 P 0.22216(4) 0.67945(3) 0.61517(3) 0.01334(7) Uani 1 1 d . . . . .
N2_3 N -0.00937(14) 0.64022(12) 0.58685(12) 0.0195(2) Uani 1 1 d . . . . .
C3_3 C 0.12580(16) 0.68758(14) 0.52728(13) 0.0184(3) Uani 1 1 d . . . . .
H3A_3 H 0.116486 0.763078 0.498592 0.022 Uiso 1 1 calc R U . . .
H3B_3 H 0.176206 0.649935 0.464927 0.022 Uiso 1 1 calc R U . . .
C2_3 C 0.19658(16) 0.53658(12) 0.67115(13) 0.0180(3) Uani 1 1 d . . . . .
H2A_3 H 0.249709 0.493985 0.613605 0.022 Uiso 1 1 calc R U . . .
H2B_3 H 0.230575 0.520109 0.730154 0.022 Uiso 1 1 calc R U . . .
C6_3 C -0.08827(16) 0.69598(14) 0.67903(14) 0.0206(3) Uani 1 1 d . . . . .
H6A_3 H -0.088748 0.773014 0.651884 0.025 Uiso 1 1 calc R U . . .
H6B_3 H -0.182987 0.670790 0.709448 0.025 Uiso 1 1 calc R U . . .
C4_3 C -0.02912(17) 0.56612(13) 0.80159(13) 0.0198(3) Uani 1 1 d . . . . .
H4A_3 H -0.121875 0.536609 0.835190 0.024 Uiso 1 1 calc R U . . .
H4B_3 H 0.009449 0.555195 0.857956 0.024 Uiso 1 1 calc R U . . .
N3_3 N -0.03731(14) 0.68102(11) 0.76672(11) 0.0185(2) Uani 1 1 d . . . . .
C5_3 C 0.09416(16) 0.73322(12) 0.73195(12) 0.0178(3) Uani 1 1 d . . . . .
H5A_3 H 0.124802 0.722313 0.792932 0.021 Uiso 1 1 calc R U . . .
H5B_3 H 0.084083 0.810685 0.711845 0.021 Uiso 1 1 calc R U . . .
C1_3 C -0.00113(18) 0.52676(14) 0.62799(15) 0.0219(3) Uani 1 1 d . . . . .
H1A_3 H 0.056930 0.490160 0.566769 0.026 Uiso 1 1 calc R U . . .
H1B_3 H -0.092740 0.495514 0.656656 0.026 Uiso 1 1 calc R U . . .
Pd_1 Pd 0.43352(2) 0.75336(2) 0.54020(2) 0.01247(4) Uani 1 1 d . . . . .
O5_2 O 0.59842(15) 0.57807(11) 0.81887(11) 0.0251(3) Uani 1 1 d . . . . .
O6_2 O 0.51269(17) 0.71207(13) 0.91320(12) 0.0314(3) Uani 1 1 d . . . . .
C9_2 C 0.53422(16) 0.65980(13) 0.82988(12) 0.0181(3) Uani 1 1 d . . . . .
C10_2 C 0.5750(3) 0.6641(2) 0.9872(2) 0.0444(6) Uani 1 1 d . . . . .
H10A_2 H 0.532683 0.595132 1.024364 0.067 Uiso 1 1 calc R U . . .
H10B_2 H 0.562706 0.710881 1.040808 0.067 Uiso 1 1 calc R U . . .
H10C_2 H 0.671865 0.653774 0.946499 0.067 Uiso 1 1 calc R U . . .
C2_2 C 0.40864(18) 0.82411(13) 0.77600(14) 0.0208(3) Uani 1 1 d . . . . .
H2A_2 H 0.357450 0.846033 0.729953 0.031 Uiso 1 1 calc R U . . .
H2B_2 H 0.478588 0.877039 0.760246 0.031 Uiso 1 1 calc R U . . .
H2C_2 H 0.347234 0.818465 0.852416 0.031 Uiso 1 1 calc R U . . .
C3_2 C 0.47417(15) 0.71777(12) 0.75353(12) 0.0157(2) Uani 1 1 d . . . . .
C4_2 C 0.48485(15) 0.67616(12) 0.66528(12) 0.0146(2) Uani 1 1 d . . . . .
C11_2 C 0.55010(16) 0.57096(12) 0.64553(13) 0.0175(3) Uani 1 1 d . . . . .
C12_2 C 0.5208(2) 0.38595(14) 0.69253(17) 0.0284(4) Uani 1 1 d . . . . .
H12A_2 H 0.542988 0.375848 0.617414 0.043 Uiso 1 1 calc R U . . .
H12B_2 H 0.453860 0.332890 0.741840 0.043 Uiso 1 1 calc R U . . .
H12C_2 H 0.602905 0.377575 0.708179 0.043 Uiso 1 1 calc R U . . .
O8_2 O 0.46623(13) 0.49068(9) 0.70740(10) 0.0199(2) Uani 1 1 d . . . . .
O7_2 O 0.66089(14) 0.55718(11) 0.57611(11) 0.0253(3) Uani 1 1 d . . . . .
CA_5 C 0.39142(16) 0.83553(12) 0.41398(13) 0.0170(2) Uani 0.676(6) 1 d D U P A 1
C0A_5 C 0.3639(7) 0.8801(4) 0.3390(5) 0.0189(11) Uani 0.676(6) 1 d D U P A 1
C6A_5 C 0.2739(4) 1.0265(2) 0.2396(2) 0.0211(7) Uani 0.676(6) 1 d DG . P A 1
H6A_5 H 0.260649 1.068618 0.294461 0.025 Uiso 0.676(6) 1 calc R U P A 1
C1A_5 C 0.3260(3) 0.9240(2) 0.24781(17) 0.0229(7) Uani 0.676(6) 1 d DG . P A 1
C2A_5 C 0.3453(4) 0.8624(2) 0.1675(2) 0.0497(14) Uani 0.676(6) 1 d DG . P A 1
H2A_5 H 0.380909 0.792369 0.173151 0.060 Uiso 0.676(6) 1 calc R U P A 1
C3A_5 C 0.3125(5) 0.9031(3) 0.0791(2) 0.0680(18) Uani 0.676(6) 1 d G U P A 1
H3A_5 H 0.325711 0.860983 0.024192 0.082 Uiso 0.676(6) 1 calc R U P A 1
C4A_5 C 0.2604(4) 1.0056(2) 0.07084(19) 0.0462(12) Uani 0.676(6) 1 d G . P A 1
H4A_5 H 0.237981 1.033414 0.010365 0.055 Uiso 0.676(6) 1 calc R U P A 1
C5A_5 C 0.2411(4) 1.06723(18) 0.1511(3) 0.0288(11) Uani 0.676(6) 1 d G . P A 1
H5A_5 H 0.205449 1.137233 0.145499 0.035 Uiso 0.676(6) 1 calc R U P A 1
CB_5 C 0.39142(16) 0.83553(12) 0.41398(13) 0.0170(2) Uani 0.324(6) 1 d D . P A 2
C0B_5 C 0.3725(15) 0.8811(10) 0.3375(10) 0.022(3) Uiso 0.324(6) 1 d D U P A 2
C6B_5 C 0.2558(7) 1.0188(5) 0.2534(4) 0.0186(17) Uiso 0.324(6) 1 d DG . P A 2
H6B_5 H 0.205912 1.039941 0.322237 0.022 Uiso 0.324(6) 1 calc R U P A 2
C1B_5 C 0.3496(6) 0.9366(4) 0.2438(3) 0.0131(13) Uiso 0.324(6) 1 d DG . P A 2
C2B_5 C 0.4226(5) 0.9057(4) 0.1432(4) 0.0348(15) Uiso 0.324(6) 1 d DG . P A 2
H2B_5 H 0.486705 0.849537 0.136621 0.042 Uiso 0.324(6) 1 calc R U P A 2
C3B_5 C 0.4017(6) 0.9571(5) 0.0521(3) 0.0462(19) Uiso 0.324(6) 1 d G U P A 2
H3B_5 H 0.451510 0.935986 -0.016706 0.055 Uiso 0.324(6) 1 calc R U P A 2
C4B_5 C 0.3078(6) 1.0393(4) 0.0617(4) 0.0345(16) Uiso 0.324(6) 1 d G . P A 2
H4B_5 H 0.293516 1.074414 -0.000564 0.041 Uiso 0.324(6) 1 calc R U P A 2
C5B_5 C 0.2349(6) 1.0702(4) 0.1624(5) 0.026(2) Uiso 0.324(6) 1 d G . P A 2
H5B_5 H 0.170716 1.126392 0.168907 0.031 Uiso 0.324(6) 1 calc R U P A 2

loop_
_atom_site_aniso_label
_atom_site_aniso_U_11
_atom_site_aniso_U_22
_atom_site_aniso_U_33
_atom_site_aniso_U_23
_atom_site_aniso_U_13
_atom_site_aniso_U_12
C1_11 0.0405(11) 0.0314(9) 0.0214(8) -0.0057(7) -0.0120(7) 0.0055(8)
Cl2_11 0.0732(5) 0.0291(2) 0.0346(3) -0.0049(2) -0.0137(3) 0.0146(3)
Cl1_11 0.0370(3) 0.0311(2) 0.0343(2) 0.00646(19) -0.0057(2) 0.0030(2)
Cl3_11 0.0407(3) 0.0552(3) 0.0359(3) -0.0139(2) -0.0204(2) 0.0055(3)
N1_4 0.0189(6) 0.0198(6) 0.0199(6) -0.0052(5) -0.0018(5) -0.0024(5)
P1_4 0.01389(15) 0.01228(15) 0.01526(15) -0.00182(12) -0.00645(12) -0.00073(12)
N2_4 0.0171(6) 0.0209(6) 0.0232(6) -0.0015(5) -0.0081(5) -0.0038(5)
C3_4 0.0181(6) 0.0228(7) 0.0201(6) -0.0002(5) -0.0102(5) -0.0043(5)
C2_4 0.0194(6) 0.0181(6) 0.0193(6) -0.0063(5) -0.0042(5) -0.0027(5)
C6_4 0.0205(7) 0.0184(6) 0.0265(7) -0.0042(6) -0.0083(6) -0.0046(5)
C4_4 0.0234(7) 0.0209(7) 0.0188(7) 0.0012(5) -0.0053(6) -0.0054(6)
N3_4 0.0199(6) 0.0149(5) 0.0258(6) -0.0011(5) -0.0075(5) -0.0021(5)
C5_4 0.0185(6) 0.0125(6) 0.0282(7) -0.0015(5) -0.0088(6) 0.0007(5)
C1_4 0.0165(6) 0.0202(7) 0.0270(8) -0.0038(6) -0.0061(6) 0.0016(5)
N1_3 0.0197(6) 0.0161(5) 0.0227(6) -0.0021(5) -0.0093(5) -0.0021(5)
P1_3 0.01314(15) 0.01353(15) 0.01443(15) -0.00262(12) -0.00620(12) -0.00061(12)
N2_3 0.0160(5) 0.0237(6) 0.0200(6) -0.0013(5) -0.0086(5) -0.0032(5)
C3_3 0.0159(6) 0.0244(7) 0.0168(6) -0.0021(5) -0.0083(5) -0.0021(5)
C2_3 0.0177(6) 0.0141(6) 0.0234(7) -0.0027(5) -0.0095(5) 0.0002(5)
C6_3 0.0154(6) 0.0233(7) 0.0220(7) -0.0005(6) -0.0076(5) 0.0026(5)
C4_3 0.0189(6) 0.0188(6) 0.0195(6) 0.0008(5) -0.0061(5) -0.0021(5)
N3_3 0.0173(5) 0.0188(6) 0.0169(5) -0.0019(4) -0.0045(4) 0.0009(5)
C5_3 0.0198(6) 0.0158(6) 0.0168(6) -0.0047(5) -0.0051(5) 0.0001(5)
C1_3 0.0226(7) 0.0210(7) 0.0260(7) -0.0046(6) -0.0126(6) -0.0045(6)
Pd_1 0.01330(6) 0.01206(6) 0.01340(6) -0.00257(4) -0.00628(4) -0.00044(4)
O5_2 0.0296(6) 0.0249(6) 0.0260(6) -0.0065(5) -0.0162(5) 0.0071(5)
O6_2 0.0445(8) 0.0341(7) 0.0246(6) -0.0139(5) -0.0215(6) 0.0131(6)
C9_2 0.0186(6) 0.0204(6) 0.0163(6) -0.0033(5) -0.0074(5) -0.0017(5)
C10_2 0.0638(16) 0.0526(14) 0.0340(11) -0.0191(10) -0.0356(11) 0.0204(13)
C2_2 0.0271(8) 0.0154(6) 0.0208(7) -0.0056(5) -0.0096(6) 0.0024(6)
C3_2 0.0165(6) 0.0158(6) 0.0152(6) -0.0032(5) -0.0061(5) -0.0005(5)
C4_2 0.0156(6) 0.0136(5) 0.0148(5) -0.0024(4) -0.0061(5) -0.0002(5)
C11_2 0.0189(6) 0.0168(6) 0.0192(6) -0.0045(5) -0.0094(5) 0.0015(5)
C12_2 0.0331(9) 0.0149(6) 0.0372(10) -0.0085(6) -0.0127(8) 0.0048(6)
O8_2 0.0202(5) 0.0140(5) 0.0264(6) -0.0053(4) -0.0094(4) 0.0014(4)
O7_2 0.0230(6) 0.0250(6) 0.0233(6) -0.0079(5) -0.0031(5) 0.0039(5)
CA_5 0.0171(6) 0.0157(6) 0.0193(6) -0.0062(5) -0.0069(5) -0.0007(5)
C0A_5 0.0211(16) 0.0187(15) 0.0177(14) -0.0047(8) -0.0080(10) 0.0024(9)
C6A_5 0.0227(14) 0.0200(12) 0.0223(12) -0.0024(10) -0.0107(11) -0.0018(11)
C1A_5 0.0245(15) 0.0266(14) 0.0175(11) -0.0035(9) -0.0082(9) 0.0019(13)
C2A_5 0.087(3) 0.047(2) 0.0301(15) -0.0249(15) -0.0377(19) 0.043(2)
C3A_5 0.118(4) 0.073(3) 0.0355(17) -0.0362(19) -0.052(2) 0.059(3)
C4A_5 0.064(3) 0.059(2) 0.0234(14) -0.0102(15) -0.0280(16) 0.027(2)
C5A_5 0.0290(16) 0.0306(17) 0.0275(15) 0.0054(11) -0.0163(12) 0.0032(11)
CB_5 0.0171(6) 0.0157(6) 0.0193(6) -0.0062(5) -0.0069(5) -0.0007(5)

loop_
_atom_type_symbol
_atom_type_description
_atom_type_scat_dispersion_real
_atom_type_scat_dispersion_imag
_atom_type_scat_source
C C 0.0020 0.0012 'International Tables Vol C Tables 4.2.6.8 and 6.1.1.4'
N N 0.0042 0.0025 'International Tables Vol C Tables 4.2.6.8 and 6.1.1.4'
O O 0.0077 0.0045 'International Tables Vol C Tables 4.2.6.8 and 6.1.1.4'
P P 0.0809 0.0720 'International Tables Vol C Tables 4.2.6.8 and 6.1.1.4'
Pd Pd -1.3766 0.7904 'International Tables Vol C Tables 4.2.6.8 and 6.1.1.4'
H H 0.0000 0.0000 'International Tables Vol C Tables 4.2.6.8 and 6.1.1.4'
Cl Cl 0.1198 0.1216 'International Tables Vol C Tables 4.2.6.8 and 6.1.1.4'

loop_
_geom_angle_atom_site_label_1
_geom_angle_atom_site_label_2
_geom_angle_atom_site_label_3
_geom_angle
_geom_angle_site_symmetry_1
_geom_angle_site_symmetry_3
_geom_angle_publ_flag
Cl1_11 C1_11 Cl2_11 110.22(12) . . ?
Cl1_11 C1_11 Cl3_11 110.19(12) . . ?
Cl2_11 C1_11 Cl3_11 110.00(12) . . ?
Cl1_11 C1_11 H1_11 108.8 . . ?
Cl2_11 C1_11 H1_11 108.8 . . ?
Cl3_11 C1_11 H1_11 108.8 . . ?
C2_4 N1_4 C1_4 111.60(14) . . ?
C2_4 N1_4 C4_4 111.06(14) . . ?
C1_4 N1_4 C4_4 108.19(14) . . ?
C3_4 P1_4 C5_4 98.87(8) . . ?
C3_4 P1_4 C2_4 98.11(8) . . ?
C5_4 P1_4 C2_4 98.49(8) . . ?
C3_4 P1_4 Pd_1 121.63(6) . . ?
C5_4 P1_4 Pd_1 118.21(6) . . ?
C2_4 P1_4 Pd_1 117.07(6) . . ?
C6_4 N2_4 C1_4 108.67(14) . . ?
C6_4 N2_4 C3_4 111.89(14) . . ?
C1_4 N2_4 C3_4 110.16(14) . . ?
N2_4 C3_4 P1_4 112.05(11) . . ?
N2_4 C3_4 H3A_4 109.2 . . ?
P1_4 C3_4 H3A_4 109.2 . . ?
N2_4 C3_4 H3B_4 109.2 . . ?
P1_4 C3_4 H3B_4 109.2 . . ?
H3A_4 C3_4 H3B_4 107.9 . . ?
N1_4 C2_4 P1_4 111.56(11) . . ?
N1_4 C2_4 H2A_4 109.3 . . ?
P1_4 C2_4 H2A_4 109.3 . . ?
N1_4 C2_4 H2B_4 109.3 . . ?
P1_4 C2_4 H2B_4 109.3 . . ?
H2A_4 C2_4 H2B_4 108.0 . . ?
N2_4 C6_4 N3_4 114.36(14) . . ?
N2_4 C6_4 H6A_4 108.7 . . ?
N3_4 C6_4 H6A_4 108.7 . . ?
N2_4 C6_4 H6B_4 108.7 . . ?
N3_4 C6_4 H6B_4 108.7 . . ?
H6A_4 C6_4 H6B_4 107.6 . . ?
N3_4 C4_4 N1_4 114.34(14) . . ?
N3_4 C4_4 H4A_4 108.7 . . ?
N1_4 C4_4 H4A_4 108.7 . . ?
N3_4 C4_4 H4B_4 108.7 . . ?
N1_4 C4_4 H4B_4 108.7 . . ?
H4A_4 C4_4 H4B_4 107.6 . . ?
C4_4 N3_4 C5_4 111.62(14) . . ?
C4_4 N3_4 C6_4 108.32(14) . . ?
C5_4 N3_4 C6_4 110.57(14) . . ?
N3_4 C5_4 P1_4 112.06(11) . . ?
N3_4 C5_4 H5A_4 109.2 . . ?
P1_4 C5_4 H5A_4 109.2 . . ?
N3_4 C5_4 H5B_4 109.2 . . ?
P1_4 C5_4 H5B_4 109.2 . . ?
H5A_4 C5_4 H5B_4 107.9 . . ?
N2_4 C1_4 N1_4 114.02(14) . . ?
N2_4 C1_4 H1A_4 108.7 . . ?
N1_4 C1_4 H1A_4 108.7 . . ?
N2_4 C1_4 H1B_4 108.7 . . ?
N1_4 C1_4 H1B_4 108.7 . . ?
H1A_4 C1_4 H1B_4 107.6 . . ?
C1_3 N1_3 C2_3 111.14(14) . . ?
C1_3 N1_3 C4_3 108.28(13) . . ?
C2_3 N1_3 C4_3 110.84(13) . . ?
C5_3 P1_3 C2_3 98.19(8) . . ?
C5_3 P1_3 C3_3 99.45(8) . . ?
C2_3 P1_3 C3_3 98.22(8) . . ?
C5_3 P1_3 Pd_1 118.01(6) . . ?
C2_3 P1_3 Pd_1 121.30(6) . . ?
C3_3 P1_3 Pd_1 117.37(6) . . ?
C1_3 N2_3 C3_3 111.52(14) . . ?
C1_3 N2_3 C6_3 108.73(14) . . ?
C3_3 N2_3 C6_3 110.73(14) . . ?
N2_3 C3_3 P1_3 111.47(11) . . ?
N2_3 C3_3 H3A_3 109.3 . . ?
P1_3 C3_3 H3A_3 109.3 . . ?
N2_3 C3_3 H3B_3 109.3 . . ?
P1_3 C3_3 H3B_3 109.3 . . ?
H3A_3 C3_3 H3B_3 108.0 . . ?
N1_3 C2_3 P1_3 112.07(11) . . ?
N1_3 C2_3 H2A_3 109.2 . . ?
P1_3 C2_3 H2A_3 109.2 . . ?
N1_3 C2_3 H2B_3 109.2 . . ?
P1_3 C2_3 H2B_3 109.2 . . ?
H2A_3 C2_3 H2B_3 107.9 . . ?
N3_3 C6_3 N2_3 114.45(13) . . ?
N3_3 C6_3 H6A_3 108.6 . . ?
N2_3 C6_3 H6A_3 108.6 . . ?
N3_3 C6_3 H6B_3 108.6 . . ?
N2_3 C6_3 H6B_3 108.6 . . ?
H6A_3 C6_3 H6B_3 107.6 . . ?
N3_3 C4_3 N1_3 114.44(13) . . ?
N3_3 C4_3 H4A_3 108.7 . . ?
N1_3 C4_3 H4A_3 108.7 . . ?
N3_3 C4_3 H4B_3 108.7 . . ?
N1_3 C4_3 H4B_3 108.7 . . ?
H4A_3 C4_3 H4B_3 107.6 . . ?
C4_3 N3_3 C5_3 111.62(13) . . ?
C4_3 N3_3 C6_3 108.06(14) . . ?
C5_3 N3_3 C6_3 111.56(13) . . ?
N3_3 C5_3 P1_3 111.15(11) . . ?
N3_3 C5_3 H5A_3 109.4 . . ?
P1_3 C5_3 H5A_3 109.4 . . ?
N3_3 C5_3 H5B_3 109.4 . . ?
P1_3 C5_3 H5B_3 109.4 . . ?
H5A_3 C5_3 H5B_3 108.0 . . ?
N2_3 C1_3 N1_3 114.14(14) . . ?
N2_3 C1_3 H1A_3 108.7 . . ?
N1_3 C1_3 H1A_3 108.7 . . ?
N2_3 C1_3 H1B_3 108.7 . . ?
N1_3 C1_3 H1B_3 108.7 . . ?
H1A_3 C1_3 H1B_3 107.6 . . ?
CB_5 Pd_1 C4_2 176.81(6) . . ?
CA_5 Pd_1 C4_2 176.81(6) . . ?
CB_5 Pd_1 P1_4 87.63(5) . . ?
CA_5 Pd_1 P1_4 87.63(5) . . ?
C4_2 Pd_1 P1_4 89.39(5) . . ?
CB_5 Pd_1 P1_3 90.53(5) . . ?
CA_5 Pd_1 P1_3 90.53(5) . . ?
C4_2 Pd_1 P1_3 92.51(5) . . ?
P1_4 Pd_1 P1_3 176.191(13) . . ?
C9_2 O6_2 C10_2 114.74(16) . . ?
O5_2 C9_2 O6_2 122.46(15) . . ?
O5_2 C9_2 C3_2 125.98(14) . . ?
O6_2 C9_2 C3_2 111.52(14) . . ?
O6_2 C10_2 H10A_2 109.5 . . ?
O6_2 C10_2 H10B_2 109.5 . . ?
H10A_2 C10_2 H10B_2 109.5 . . ?
O6_2 C10_2 H10C_2 109.5 . . ?
H10A_2 C10_2 H10C_2 109.5 . . ?
H10B_2 C10_2 H10C_2 109.5 . . ?
C3_2 C2_2 H2A_2 109.5 . . ?
C3_2 C2_2 H2B_2 109.5 . . ?
H2A_2 C2_2 H2B_2 109.5 . . ?
C3_2 C2_2 H2C_2 109.5 . . ?
H2A_2 C2_2 H2C_2 109.5 . . ?
H2B_2 C2_2 H2C_2 109.5 . . ?
C4_2 C3_2 C9_2 119.74(14) . . ?
C4_2 C3_2 C2_2 122.18(14) . . ?
C9_2 C3_2 C2_2 118.03(13) . . ?
C3_2 C4_2 C11_2 120.81(14) . . ?
C3_2 C4_2 Pd_1 125.28(11) . . ?
C11_2 C4_2 Pd_1 113.64(10) . . ?
O7_2 C11_2 O8_2 123.11(15) . . ?
O7_2 C11_2 C4_2 125.12(15) . . ?
O8_2 C11_2 C4_2 111.49(13) . . ?
O8_2 C12_2 H12A_2 109.5 . . ?
O8_2 C12_2 H12B_2 109.5 . . ?
H12A_2 C12_2 H12B_2 109.5 . . ?
O8_2 C12_2 H12C_2 109.5 . . ?
H12A_2 C12_2 H12C_2 109.5 . . ?
H12B_2 C12_2 H12C_2 109.5 . . ?
C11_2 O8_2 C12_2 115.18(14) . . ?
C0A_5 CA_5 Pd_1 177.0(2) . . ?
CA_5 C0A_5 C1A_5 174.5(4) . . ?
C1A_5 C6A_5 C5A_5 120.0 . . ?
C1A_5 C6A_5 H6A_5 120.0 . . ?
C5A_5 C6A_5 H6A_5 120.0 . . ?
C6A_5 C1A_5 C2A_5 120.0 . . ?
C6A_5 C1A_5 C0A_5 121.1(3) . . ?
C2A_5 C1A_5 C0A_5 118.9(3) . . ?
C3A_5 C2A_5 C1A_5 120.0 . . ?
C3A_5 C2A_5 H2A_5 120.0 . . ?
C1A_5 C2A_5 H2A_5 120.0 . . ?
C4A_5 C3A_5 C2A_5 120.0 . . ?
C4A_5 C3A_5 H3A_5 120.0 . . ?
C2A_5 C3A_5 H3A_5 120.0 . . ?
C3A_5 C4A_5 C5A_5 120.0 . . ?
C3A_5 C4A_5 H4A_5 120.0 . . ?
C5A_5 C4A_5 H4A_5 120.0 . . ?
C4A_5 C5A_5 C6A_5 120.0 . . ?
C4A_5 C5A_5 H5A_5 120.0 . . ?
C6A_5 C5A_5 H5A_5 120.0 . . ?
C0B_5 CB_5 Pd_1 176.8(10) . . ?
CB_5 C0B_5 C1B_5 180(2) . . ?
C1B_5 C6B_5 C5B_5 120.0 . . ?
C1B_5 C6B_5 H6B_5 120.0 . . ?
C5B_5 C6B_5 H6B_5 120.0 . . ?
C6B_5 C1B_5 C2B_5 120.0 . . ?
C6B_5 C1B_5 C0B_5 121.2(8) . . ?
C2B_5 C1B_5 C0B_5 118.8(8) . . ?
C3B_5 C2B_5 C1B_5 120.0 . . ?
C3B_5 C2B_5 H2B_5 120.0 . . ?
C1B_5 C2B_5 H2B_5 120.0 . . ?
C4B_5 C3B_5 C2B_5 120.0 . . ?
C4B_5 C3B_5 H3B_5 120.0 . . ?
C2B_5 C3B_5 H3B_5 120.0 . . ?
C5B_5 C4B_5 C3B_5 120.0 . . ?
C5B_5 C4B_5 H4B_5 120.0 . . ?
C3B_5 C4B_5 H4B_5 120.0 . . ?
C4B_5 C5B_5 C6B_5 120.0 . . ?
C4B_5 C5B_5 H5B_5 120.0 . . ?
C6B_5 C5B_5 H5B_5 120.0 . . ?

loop_
_geom_bond_atom_site_label_1
_geom_bond_atom_site_label_2
_geom_bond_distance
_geom_bond_site_symmetry_2
_geom_bond_publ_flag
C1_11 Cl1_11 1.757(2) . ?
C1_11 Cl2_11 1.768(2) . ?
C1_11 Cl3_11 1.769(3) . ?
C1_11 H1_11 1.0000 . ?
N1_4 C2_4 1.471(2) . ?
N1_4 C1_4 1.474(2) . ?
N1_4 C4_4 1.478(2) . ?
P1_4 C3_4 1.8343(17) . ?
P1_4 C5_4 1.8387(17) . ?
P1_4 C2_4 1.8433(17) . ?
P1_4 Pd_1 2.2762(9) . ?
N2_4 C6_4 1.468(2) . ?
N2_4 C1_4 1.471(2) . ?
N2_4 C3_4 1.471(2) . ?
C3_4 H3A_4 0.9900 . ?
C3_4 H3B_4 0.9900 . ?
C2_4 H2A_4 0.9900 . ?
C2_4 H2B_4 0.9900 . ?
C6_4 N3_4 1.473(2) . ?
C6_4 H6A_4 0.9900 . ?
C6_4 H6B_4 0.9900 . ?
C4_4 N3_4 1.464(2) . ?
C4_4 H4A_4 0.9900 . ?
C4_4 H4B_4 0.9900 . ?
N3_4 C5_4 1.470(2) . ?
C5_4 H5A_4 0.9900 . ?
C5_4 H5B_4 0.9900 . ?
C1_4 H1A_4 0.9900 . ?
C1_4 H1B_4 0.9900 . ?
N1_3 C1_3 1.472(2) . ?
N1_3 C2_3 1.473(2) . ?
N1_3 C4_3 1.474(2) . ?
P1_3 C5_3 1.8432(17) . ?
P1_3 C2_3 1.8471(17) . ?
P1_3 C3_3 1.8475(16) . ?
P1_3 Pd_1 2.2890(9) . ?
N2_3 C1_3 1.471(2) . ?
N2_3 C3_3 1.471(2) . ?
N2_3 C6_3 1.473(2) . ?
C3_3 H3A_3 0.9900 . ?
C3_3 H3B_3 0.9900 . ?
C2_3 H2A_3 0.9900 . ?
C2_3 H2B_3 0.9900 . ?
C6_3 N3_3 1.473(2) . ?
C6_3 H6A_3 0.9900 . ?
C6_3 H6B_3 0.9900 . ?
C4_3 N3_3 1.470(2) . ?
C4_3 H4A_3 0.9900 . ?
C4_3 H4B_3 0.9900 . ?
N3_3 C5_3 1.470(2) . ?
C5_3 H5A_3 0.9900 . ?
C5_3 H5B_3 0.9900 . ?
C1_3 H1A_3 0.9900 . ?
C1_3 H1B_3 0.9900 . ?
Pd_1 CB_5 2.0434(17) . ?
Pd_1 CA_5 2.0434(17) . ?
Pd_1 C4_2 2.0620(16) . ?
O5_2 C9_2 1.207(2) . ?
O6_2 C9_2 1.341(2) . ?
O6_2 C10_2 1.448(3) . ?
C9_2 C3_2 1.496(2) . ?
C10_2 H10A_2 0.9800 . ?
C10_2 H10B_2 0.9800 . ?
C10_2 H10C_2 0.9800 . ?
C2_2 C3_2 1.505(2) . ?
C2_2 H2A_2 0.9800 . ?
C2_2 H2B_2 0.9800 . ?
C2_2 H2C_2 0.9800 . ?
C3_2 C4_2 1.350(2) . ?
C4_2 C11_2 1.486(2) . ?
C11_2 O7_2 1.218(2) . ?
C11_2 O8_2 1.345(2) . ?
C12_2 O8_2 1.435(2) . ?
C12_2 H12A_2 0.9800 . ?
C12_2 H12B_2 0.9800 . ?
C12_2 H12C_2 0.9800 . ?
CA_5 C0A_5 1.211(3) . ?
C0A_5 C1A_5 1.463(3) . ?
C6A_5 C1A_5 1.3900 . ?
C6A_5 C5A_5 1.3900 . ?
C6A_5 H6A_5 0.9500 . ?
C1A_5 C2A_5 1.3900 . ?
C2A_5 C3A_5 1.3900 . ?
C2A_5 H2A_5 0.9500 . ?
C3A_5 C4A_5 1.3900 . ?
C3A_5 H3A_5 0.9500 . ?
C4A_5 C5A_5 1.3900 . ?
C4A_5 H4A_5 0.9500 . ?
C5A_5 H5A_5 0.9500 . ?
CB_5 C0B_5 1.184(6) . ?
C0B_5 C1B_5 1.448(5) . ?
C6B_5 C1B_5 1.3900 . ?
C6B_5 C5B_5 1.3900 . ?
C6B_5 H6B_5 0.9500 . ?
C1B_5 C2B_5 1.3900 . ?
C2B_5 C3B_5 1.3900 . ?
C2B_5 H2B_5 0.9500 . ?
C3B_5 C4B_5 1.3900 . ?
C3B_5 H3B_5 0.9500 . ?
C4B_5 C5B_5 1.3900 . ?
C4B_5 H4B_5 0.9500 . ?
C5B_5 H5B_5 0.9500 . ?

loop_
_geom_torsion_atom_site_label_1
_geom_torsion_atom_site_label_2
_geom_torsion_atom_site_label_3
_geom_torsion_atom_site_label_4
_geom_torsion
_geom_torsion_site_symmetry_1
_geom_torsion_site_symmetry_2
_geom_torsion_site_symmetry_3
_geom_torsion_site_symmetry_4
_geom_torsion_publ_flag
C6_4 N2_4 C3_4 P1_4 58.91(16) . . . . ?
C1_4 N2_4 C3_4 P1_4 -62.10(16) . . . . ?
C5_4 P1_4 C3_4 N2_4 -48.54(14) . . . . ?
C2_4 P1_4 C3_4 N2_4 51.44(13) . . . . ?
Pd_1 P1_4 C3_4 N2_4 -179.69(9) . . . . ?
C1_4 N1_4 C2_4 P1_4 60.02(16) . . . . ?
C4_4 N1_4 C2_4 P1_4 -60.80(16) . . . . ?
C3_4 P1_4 C2_4 N1_4 -49.95(13) . . . . ?
C5_4 P1_4 C2_4 N1_4 50.34(14) . . . . ?
Pd_1 P1_4 C2_4 N1_4 178.16(10) . . . . ?
C1_4 N2_4 C6_4 N3_4 55.06(18) . . . . ?
C3_4 N2_4 C6_4 N3_4 -66.81(18) . . . . ?
C2_4 N1_4 C4_4 N3_4 67.23(19) . . . . ?
C1_4 N1_4 C4_4 N3_4 -55.57(19) . . . . ?
N1_4 C4_4 N3_4 C5_4 -66.59(19) . . . . ?
N1_4 C4_4 N3_4 C6_4 55.37(19) . . . . ?
N2_4 C6_4 N3_4 C4_4 -55.09(18) . . . . ?
N2_4 C6_4 N3_4 C5_4 67.51(18) . . . . ?
C4_4 N3_4 C5_4 P1_4 59.85(17) . . . . ?
C6_4 N3_4 C5_4 P1_4 -60.80(16) . . . . ?
C3_4 P1_4 C5_4 N3_4 49.92(14) . . . . ?
C2_4 P1_4 C5_4 N3_4 -49.73(14) . . . . ?
Pd_1 P1_4 C5_4 N3_4 -176.76(10) . . . . ?
C6_4 N2_4 C1_4 N1_4 -55.14(18) . . . . ?
C3_4 N2_4 C1_4 N1_4 67.77(18) . . . . ?
C2_4 N1_4 C1_4 N2_4 -67.33(18) . . . . ?
C4_4 N1_4 C1_4 N2_4 55.15(18) . . . . ?
C1_3 N2_3 C3_3 P1_3 -61.02(16) . . . . ?
C6_3 N2_3 C3_3 P1_3 60.20(16) . . . . ?
C5_3 P1_3 C3_3 N2_3 -49.64(13) . . . . ?
C2_3 P1_3 C3_3 N2_3 50.14(13) . . . . ?
Pd_1 P1_3 C3_3 N2_3 -178.12(9) . . . . ?
C1_3 N1_3 C2_3 P1_3 60.26(15) . . . . ?
C4_3 N1_3 C2_3 P1_3 -60.20(15) . . . . ?
C5_3 P1_3 C2_3 N1_3 50.79(13) . . . . ?
C3_3 P1_3 C2_3 N1_3 -50.07(13) . . . . ?
Pd_1 P1_3 C2_3 N1_3 -179.22(9) . . . . ?
C1_3 N2_3 C6_3 N3_3 54.78(18) . . . . ?
C3_3 N2_3 C6_3 N3_3 -68.07(18) . . . . ?
C1_3 N1_3 C4_3 N3_3 -55.79(18) . . . . ?
C2_3 N1_3 C4_3 N3_3 66.36(18) . . . . ?
N1_3 C4_3 N3_3 C5_3 -67.48(18) . . . . ?
N1_3 C4_3 N3_3 C6_3 55.55(18) . . . . ?
N2_3 C6_3 N3_3 C4_3 -54.91(18) . . . . ?
N2_3 C6_3 N3_3 C5_3 68.15(18) . . . . ?
C4_3 N3_3 C5_3 P1_3 61.28(15) . . . . ?
C6_3 N3_3 C5_3 P1_3 -59.73(15) . . . . ?
C2_3 P1_3 C5_3 N3_3 -50.76(12) . . . . ?
C3_3 P1_3 C5_3 N3_3 49.05(13) . . . . ?
Pd_1 P1_3 C5_3 N3_3 177.10(9) . . . . ?
C3_3 N2_3 C1_3 N1_3 67.64(18) . . . . ?
C6_3 N2_3 C1_3 N1_3 -54.74(18) . . . . ?
C2_3 N1_3 C1_3 N2_3 -66.89(18) . . . . ?
C4_3 N1_3 C1_3 N2_3 55.08(18) . . . . ?
C10_2 O6_2 C9_2 O5_2 1.4(3) . . . . ?
C10_2 O6_2 C9_2 C3_2 -176.42(19) . . . . ?
O5_2 C9_2 C3_2 C4_2 3.0(3) . . . . ?
O6_2 C9_2 C3_2 C4_2 -179.31(15) . . . . ?
O5_2 C9_2 C3_2 C2_2 -174.32(17) . . . . ?
O6_2 C9_2 C3_2 C2_2 3.4(2) . . . . ?
C9_2 C3_2 C4_2 C11_2 2.8(2) . . . . ?
C2_2 C3_2 C4_2 C11_2 -179.99(15) . . . . ?
C9_2 C3_2 C4_2 Pd_1 -170.75(11) . . . . ?
C2_2 C3_2 C4_2 Pd_1 6.5(2) . . . . ?
C3_2 C4_2 C11_2 O7_2 -107.4(2) . . . . ?
Pd_1 C4_2 C11_2 O7_2 66.83(19) . . . . ?
C3_2 C4_2 C11_2 O8_2 78.44(19) . . . . ?
Pd_1 C4_2 C11_2 O8_2 -107.30(13) . . . . ?
O7_2 C11_2 O8_2 C12_2 5.1(2) . . . . ?
C4_2 C11_2 O8_2 C12_2 179.33(14) . . . . ?
C5A_5 C6A_5 C1A_5 C2A_5 0.0 . . . . ?
C5A_5 C6A_5 C1A_5 C0A_5 178.7(4) . . . . ?
C6A_5 C1A_5 C2A_5 C3A_5 0.0 . . . . ?
C0A_5 C1A_5 C2A_5 C3A_5 -178.8(4) . . . . ?
C1A_5 C2A_5 C3A_5 C4A_5 0.0 . . . . ?
C2A_5 C3A_5 C4A_5 C5A_5 0.0 . . . . ?
C3A_5 C4A_5 C5A_5 C6A_5 0.0 . . . . ?
C1A_5 C6A_5 C5A_5 C4A_5 0.0 . . . . ?
C5B_5 C6B_5 C1B_5 C2B_5 0.0 . . . . ?
C5B_5 C6B_5 C1B_5 C0B_5 -179.4(4) . . . . ?
C6B_5 C1B_5 C2B_5 C3B_5 0.0 . . . . ?
C0B_5 C1B_5 C2B_5 C3B_5 179.4(4) . . . . ?
C1B_5 C2B_5 C3B_5 C4B_5 0.0 . . . . ?
C2B_5 C3B_5 C4B_5 C5B_5 0.0 . . . . ?
C3B_5 C4B_5 C5B_5 C6B_5 0.0 . . . . ?
C1B_5 C6B_5 C5B_5 C4B_5 0.0 . . . . ?
